data_1559468
loop_
_publ_author_name
'ICHIMARU, Yoshimi'
'IMAI, Masanori'
'FUJIOKA, Haruto'
'HIEDA, Yuhzo'
'KOIKE, Tohru'
'KUROSAKI, Hiromasa'
'KATO, Koichi'

_publ_section_title
;
 Crystal Structure of
 [3-(1,4,7,10-Tetraazacyclododecan-1-yl)propan-1-amine]zinc(II)
 Bis(perchlorate),
 [Zn&lt;sup&gt;II&lt;/sup&gt;L](ClO&lt;sub&gt;4&lt;/sub&gt;)&lt;sub&gt;2&lt;/sub&gt;
;
_journal_issue 0
_journal_name_full 'X-ray Structure Analysis Online'
_journal_page_first 43
_journal_page_last 44
_journal_paper_doi 10.2116/xraystruct.36.43
_journal_volume 36
_journal_year 2020
_chemical_absolute_configuration ad
_chemical_formula_moiety 'C11 H27 N5 Zn, 2(Cl O4)'
_chemical_formula_sum 'C11 H27 Cl2 N5 O8 Zn'
_chemical_formula_weight 493.64
_chemical_name_systematic '[3-(1,4,7,10-tetraazacyclododecam-1-yl)propan-1-amine]zinc(II)'
_space_group_crystal_system orthorhombic
_space_group_IT_number 19
_space_group_name_Hall 'P 2ac 2ab'
_space_group_name_H-M_alt 'P 21 21 21'
_atom_sites_solution_hydrogens geom
_atom_sites_solution_primary dual
_audit_creation_date 2020-05-29
_audit_creation_method
;
Olex2 1.3-ac4
(compiled 2019.04.23 svn.r3594 for Rigaku Oxford Diffraction, GUI svn.r5739)
;
_cell_angle_alpha 90
_cell_angle_beta 90
_cell_angle_gamma 90
_cell_formula_units_Z 4
_cell_length_a 9.09970(10)
_cell_length_b 14.0995(2)
_cell_length_c 14.9908(2)
_cell_measurement_reflns_used 3079
_cell_measurement_temperature 93.15
_cell_measurement_theta_max 68.07
_cell_measurement_theta_min 4.305
_cell_volume 1923.34(4)
_computing_molecular_graphics 'Olex2 (Dolomanov et al., 2009)'
_computing_publication_material 'Olex2 (Dolomanov et al., 2009)'
_computing_structure_refinement 'ShelXL (Sheldrick, 2015)'
_computing_structure_solution 'ShelXT (Sheldrick, 2015)'
_diffrn_ambient_temperature 93.15
_diffrn_detector 'Hybrid Pixel Array Detector'
_diffrn_detector_type HyPix3000
_diffrn_measured_fraction_theta_full 0.995
_diffrn_measured_fraction_theta_max 0.993
_diffrn_measurement_details
;
List of Runs (angles in degrees, time in seconds):

  # Type    Start    End  Width  t~exp~   \w     \q     \k     \f   Frames
--------------------------------------------------------------------------
  1  \w    -31.00  -6.00   0.50    0.20    --  -41.33  34.00   5.00   50
  2  \w    -56.00 -29.00   0.50    0.20    --  -95.73  50.00 -30.00   54
  3  \w   -105.00 -72.00   0.50    0.20    --  -41.33 168.00   5.00   66
  4  \w    -69.00 -44.00   0.50    0.20    --  -95.73  59.00  90.00   50
  5  \w    -46.00 -21.00   0.50    0.20    --  -41.33  90.00 139.00   50
  6  \w   -100.00 -19.00   0.50    0.20    --  -41.33 138.00 120.00  162
  7  \w     46.00 100.00   0.50    0.20    --   42.58 168.00   5.00  108
  8  \w     64.00 101.00   0.50    0.20    --   42.58 138.00   0.00   74
  9  \w     72.00  98.00   0.50    0.20    --   96.98 168.00   5.00   52
 10  \w     51.00  89.00   0.50    0.20    --   42.58  34.00   5.00   76
 11  \w    100.00 126.00   0.50    0.20    --   96.98  34.00   5.00   52
 12  \w     49.00 106.00   0.50    0.20    --   96.98 -90.00  24.00  114
 13  \w     30.00  56.00   0.50    0.20    --   96.98 -50.00 -30.00   52
 14  \w     30.00  66.00   0.50    0.20    --   96.98 -59.00 -60.00   72
 15  \w    -14.00  11.00   0.50    0.20    --   42.58 -34.00-152.00   50
 16  \w     29.00  68.00   0.50    0.20    --   96.98 -59.00-150.00   78
 17  \w     45.00  83.00   0.50    0.20    --   96.98 -68.00-180.00   76
 18  \w    -24.00   2.00   0.50    0.20    --   42.58 -11.00 -90.00   52
 19  \w    -64.00 -39.00   0.50    0.20    --  -41.33 114.00-138.00   50
 20  \w     13.00  42.00   0.50    0.20    --   42.58 -90.00  24.00   58
 21  \w     29.00  62.00   0.50    0.20    --   96.98 -59.00  90.00   66
 22  \w     45.00  71.00   0.50    0.20    --   96.98-114.00 131.00   52
 23  \w     31.00  57.00   0.50    0.20    --   96.98 -50.00 150.00   52
 24  \w    123.00 148.00   0.50    0.20    --   96.98  90.00 139.00   50
 25  \w    -69.00 -44.00   0.50    0.20    --  -95.73  68.00-120.00   50
 26  \w    -95.00 -67.00   0.50    0.20    --  -95.73 114.00-138.00   56
 27  \w    -92.00 -67.00   0.50    0.20    --  -41.33 -34.00-152.00   50
 28  \w   -145.00 -82.00   0.50    0.20    --  -95.73 -34.00-152.00  126
;
_diffrn_measurement_device 'four-circle diffractometer'
_diffrn_orient_matrix_type 'CrysAlisPro convention (1999,Acta A55,543-557)'
_diffrn_orient_matrix_UB_11 0.0210798000
_diffrn_orient_matrix_UB_12 -0.1074881000
_diffrn_orient_matrix_UB_13 0.0131318000
_diffrn_orient_matrix_UB_21 -0.0714899000
_diffrn_orient_matrix_UB_22 0.0069893000
_diffrn_orient_matrix_UB_23 0.0929292000
_diffrn_orient_matrix_UB_31 -0.1520077000
_diffrn_orient_matrix_UB_32 -0.0181997000
_diffrn_orient_matrix_UB_33 -0.0419174000
_diffrn_radiation_monochromator mirror
_diffrn_radiation_probe x-ray
_diffrn_radiation_type CuKa
_diffrn_radiation_wavelength 1.54184
_diffrn_reflns_av_R_equivalents 0.0204
_diffrn_reflns_av_unetI/netI 0.0248
_diffrn_reflns_Laue_measured_fraction_full 0.995
_diffrn_reflns_Laue_measured_fraction_max 0.993
_diffrn_reflns_limit_h_max 5
_diffrn_reflns_limit_h_min -10
_diffrn_reflns_limit_k_max 16
_diffrn_reflns_limit_k_min -17
_diffrn_reflns_limit_l_max 17
_diffrn_reflns_limit_l_min -17
_diffrn_reflns_number 6590
_diffrn_reflns_point_group_measured_fraction_full 0.884
_diffrn_reflns_point_group_measured_fraction_max 0.880
_diffrn_reflns_theta_full 67.684
_diffrn_reflns_theta_max 68.072
_diffrn_reflns_theta_min 4.305
_diffrn_source_type 'PhotonJet (Cu) X-ray Source'
_exptl_absorpt_coefficient_mu 4.799
_exptl_absorpt_correction_T_max 1.00000
_exptl_absorpt_correction_T_min 0.88855
_exptl_absorpt_correction_type multi-scan
_exptl_absorpt_process_details 'CrysAlisPro 1.171.40.54a (Rigaku Oxford Diffration, 2020)'
_exptl_crystal_colour 'clear light colourless'
_exptl_crystal_colour_lustre clear
_exptl_crystal_colour_modifier light
_exptl_crystal_colour_primary colourless
_exptl_crystal_density_diffrn 1.705
_exptl_crystal_description block
_exptl_crystal_F_000 1024
_exptl_crystal_preparation 'H. Fujioka, et al., J. Sep. Sci. 2014, 37, 1601-1609'
_exptl_crystal_size_max 0.471
_exptl_crystal_size_mid 0.301
_exptl_crystal_size_min 0.276
_refine_diff_density_max 0.301
_refine_diff_density_min -0.267
_refine_diff_density_rms 0.050
_refine_ls_abs_structure_details
;
 Flack x determined using 1056 quotients [(I+)-(I-)]/[(I+)+(I-)]
 (Parsons, Flack and Wagner, Acta Cryst. B69 (2013) 249-259).
;
_refine_ls_abs_structure_Flack -0.025(9)
_refine_ls_extinction_coef 0.00260(14)
_refine_ls_extinction_expression Fc^*^=kFc[1+0.001xFc^2^\l^3^/sin(2\q)]^-1/4^
_refine_ls_extinction_method 'SHELXL-2018/3 (Sheldrick 2018)'
_refine_ls_goodness_of_fit_ref 1.060
_refine_ls_hydrogen_treatment constr
_refine_ls_matrix_type full
_refine_ls_number_parameters 245
_refine_ls_number_reflns 3079
_refine_ls_number_restraints 0
_refine_ls_restrained_S_all 1.060
_refine_ls_R_factor_all 0.0218
_refine_ls_R_factor_gt 0.0214
_refine_ls_shift/su_max 0.001
_refine_ls_shift/su_mean 0.000
_refine_ls_structure_factor_coef Fsqd
_refine_ls_weighting_details 'w=1/[\s^2^(Fo^2^)+(0.0317P)^2^+0.1512P] where P=(Fo^2^+2Fc^2^)/3'
_refine_ls_weighting_scheme calc
_refine_ls_wR_factor_gt 0.0535
_refine_ls_wR_factor_ref 0.0538
_reflns_Friedel_coverage 0.546
_reflns_Friedel_fraction_full 0.733
_reflns_Friedel_fraction_max 0.729
_reflns_number_gt 3044
_reflns_number_total 3079
_reflns_threshold_expression 'I > 2\s(I)'
_cod_data_source_file 36_43_1.txt
_cod_data_source_block exp_19
_cod_database_code 1559468
_shelx_shelxl_version_number 2018/3
_chemical_oxdiff_formula 'C11 H23 N5 O8 Cl2 Zn1'
_shelx_space_group_comment
;
The symmetry employed for this shelxl refinement is uniquely defined
by the following loop, which should always be used as a source of
symmetry information in preference to the above space-group names.
They are only intended as comments.
;
_shelx_estimated_absorpt_t_max 0.351
_shelx_estimated_absorpt_t_min 0.211
_diffrn_oxdiff_digest_frames
;
0128a45a47cb5925d25bb4ceddb4460af301898895d
;
_reflns_odcompleteness_completeness 100.00
_reflns_odcompleteness_iscentric 1
_reflns_odcompleteness_theta 66.97
_olex2_refinement_description
;
1. Fixed Uiso
 At 1.2 times of:
  All C(H,H) groups, All N(H) groups, All N(H,H) groups
2.a Ternary CH refined with riding coordinates:
 N2(H2), N3(H3), N4(H4)
2.b Secondary CH2 refined with riding coordinates:
 N5(H5A,H5B), C6(H6A,H6B), C7(H7A,H7B), C5(H5C,H5D), C11(H11A,H11B), C4(H4A,
 H4B), C3(H3A,H3B), C8(H8A,H8B), C2(H2A,H2B), C9(H9A,H9B), C1(H1A,H1B),
 C10(H10A,H10B)
;
_olex2_submission_special_instructions 'No special instructions were received'
_oxdiff_exptl_absorpt_empirical_details
;
Empirical correction (ABSPACK) includes:
- Absorption correction using spherical harmonics
- Frame scaling
;
_oxdiff_exptl_absorpt_empirical_full_max 1.353
_oxdiff_exptl_absorpt_empirical_full_min 0.720

loop_
_space_group_symop_operation_xyz
'x, y, z'
'-x+1/2, -y, z+1/2'
'-x, y+1/2, -z+1/2'
'x+1/2, -y+1/2, -z'

loop_
_atom_site_label
_atom_site_type_symbol
_atom_site_fract_x
_atom_site_fract_y
_atom_site_fract_z
_atom_site_U_iso_or_equiv
_atom_site_adp_type
_atom_site_occupancy
_atom_site_site_symmetry_order
_atom_site_calc_flag
_atom_site_refinement_flags_posn
_atom_site_refinement_flags_adp
_atom_site_refinement_flags_occupancy
_atom_site_disorder_assembly
_atom_site_disorder_group
Zn1 Zn 0.44478(4) 0.52187(2) 0.40691(2) 0.01414(11) Uani 1 1 d . . . . .
Cl1 Cl 0.99669(7) 0.50498(4) 0.57758(4) 0.01821(15) Uani 1 1 d . . . . .
Cl2 Cl 0.35868(8) 0.29973(5) 0.76570(5) 0.02260(17) Uani 1 1 d . . . . .
O4 O 0.9021(2) 0.43737(15) 0.62104(13) 0.0227(5) Uani 1 1 d . . . . .
O3 O 0.9092(2) 0.57960(16) 0.54023(15) 0.0311(5) Uani 1 1 d . . . . .
O7 O 0.2748(3) 0.23214(16) 0.81722(16) 0.0333(6) Uani 1 1 d . . . . .
N5 N 0.2660(3) 0.47101(18) 0.34476(15) 0.0204(5) Uani 1 1 d . . . . .
H5A H 0.186829 0.480106 0.380806 0.024 Uiso 1 1 calc R . . . .
H5B H 0.251118 0.505530 0.294276 0.024 Uiso 1 1 calc R . . . .
O1 O 1.0985(3) 0.54406(16) 0.64186(16) 0.0350(6) Uani 1 1 d . . . . .
O8 O 0.2599(3) 0.35711(17) 0.71322(15) 0.0363(6) Uani 1 1 d . . . . .
N2 N 0.6267(3) 0.53403(19) 0.31836(15) 0.0227(5) Uani 1 1 d . . . . .
H2 H 0.588349 0.536128 0.255875 0.027 Uiso 1 1 calc R . . . .
O2 O 1.0787(3) 0.45731(19) 0.50848(16) 0.0423(7) Uani 1 1 d . . . . .
N3 N 0.4701(3) 0.67233(16) 0.41414(16) 0.0238(5) Uani 1 1 d . . . . .
H3 H 0.373902 0.703832 0.401327 0.029 Uiso 1 1 calc R . . . .
N1 N 0.5566(3) 0.39383(16) 0.44663(15) 0.0203(5) Uani 1 1 d . . . . .
N4 N 0.4147(2) 0.53745(17) 0.54744(15) 0.0204(5) Uani 1 1 d . . . . .
H4 H 0.318659 0.508754 0.565421 0.025 Uiso 1 1 calc R . . . .
O6 O 0.4386(3) 0.35989(18) 0.82585(18) 0.0463(7) Uani 1 1 d . . . . .
O5 O 0.4578(3) 0.2489(2) 0.70911(17) 0.0536(8) Uani 1 1 d . . . . .
C6 C 0.4151(3) 0.6396(2) 0.5695(2) 0.0271(7) Uani 1 1 d . . . . .
H6A H 0.448765 0.648428 0.631755 0.033 Uiso 1 1 calc R . . . .
H6B H 0.314113 0.665079 0.564609 0.033 Uiso 1 1 calc R . . . .
C7 C 0.5363(3) 0.4838(2) 0.58833(17) 0.0232(6) Uani 1 1 d . . . . .
H7A H 0.520200 0.477560 0.653383 0.028 Uiso 1 1 calc R . . . .
H7B H 0.630558 0.517302 0.578578 0.028 Uiso 1 1 calc R . . . .
C5 C 0.5152(4) 0.6927(2) 0.50722(19) 0.0276(7) Uani 1 1 d . . . . .
H5C H 0.508531 0.761686 0.519002 0.033 Uiso 1 1 calc R . . . .
H5D H 0.618268 0.672570 0.516670 0.033 Uiso 1 1 calc R . . . .
C11 C 0.2726(4) 0.3684(2) 0.3199(2) 0.0262(7) Uani 1 1 d . . . . .
H11A H 0.334866 0.361406 0.266134 0.031 Uiso 1 1 calc R . . . .
H11B H 0.172403 0.346649 0.304246 0.031 Uiso 1 1 calc R . . . .
C4 C 0.5788(4) 0.7005(2) 0.3467(2) 0.0299(8) Uani 1 1 d . . . . .
H4A H 0.623666 0.761766 0.363823 0.036 Uiso 1 1 calc R . . . .
H4B H 0.529373 0.708997 0.288378 0.036 Uiso 1 1 calc R . . . .
C3 C 0.6978(4) 0.6257(2) 0.3381(2) 0.0289(7) Uani 1 1 d . . . . .
H3A H 0.766411 0.642885 0.289481 0.035 Uiso 1 1 calc R . . . .
H3B H 0.754253 0.621259 0.394397 0.035 Uiso 1 1 calc R . . . .
C8 C 0.5412(4) 0.3863(2) 0.54516(19) 0.0278(7) Uani 1 1 d . . . . .
H8A H 0.625104 0.350002 0.569629 0.033 Uiso 1 1 calc R . . . .
H8B H 0.449841 0.351386 0.559630 0.033 Uiso 1 1 calc R . . . .
C2 C 0.7222(4) 0.4506(3) 0.3272(2) 0.0309(8) Uani 1 1 d . . . . .
H2A H 0.825134 0.468775 0.314350 0.037 Uiso 1 1 calc R . . . .
H2B H 0.692353 0.401759 0.283337 0.037 Uiso 1 1 calc R . . . .
C9 C 0.4987(4) 0.3060(2) 0.4041(2) 0.0303(7) Uani 1 1 d . . . . .
H9A H 0.527901 0.250713 0.440787 0.036 Uiso 1 1 calc R . . . .
H9B H 0.544888 0.298628 0.344704 0.036 Uiso 1 1 calc R . . . .
C1 C 0.7123(3) 0.4097(2) 0.4209(2) 0.0285(7) Uani 1 1 d . . . . .
H1A H 0.766432 0.348900 0.423466 0.034 Uiso 1 1 calc R . . . .
H1B H 0.758654 0.454088 0.463699 0.034 Uiso 1 1 calc R . . . .
C10 C 0.3329(3) 0.3051(2) 0.3929(2) 0.0272(7) Uani 1 1 d . . . . .
H10A H 0.301481 0.239188 0.380702 0.033 Uiso 1 1 calc R . . . .
H10B H 0.287757 0.324471 0.450207 0.033 Uiso 1 1 calc R . . . .

loop_
_atom_site_aniso_label
_atom_site_aniso_U_11
_atom_site_aniso_U_22
_atom_site_aniso_U_33
_atom_site_aniso_U_23
_atom_site_aniso_U_13
_atom_site_aniso_U_12
Zn1 0.01642(18) 0.01305(17) 0.01295(17) -0.00023(14) -0.00174(14) -0.00153(14)
Cl1 0.0185(3) 0.0193(3) 0.0169(3) 0.0005(3) 0.0008(2) -0.0014(3)
Cl2 0.0199(3) 0.0260(4) 0.0218(3) 0.0028(3) 0.0020(3) 0.0077(3)
O4 0.0260(10) 0.0224(10) 0.0197(10) 0.0037(9) 0.0035(8) -0.0066(9)
O3 0.0337(12) 0.0225(11) 0.0372(12) 0.0096(10) -0.0095(10) 0.0007(10)
O7 0.0331(12) 0.0265(11) 0.0403(13) -0.0011(11) 0.0135(11) -0.0040(11)
N5 0.0217(11) 0.0219(12) 0.0175(12) -0.0006(11) -0.0014(10) -0.0038(11)
O1 0.0360(12) 0.0303(12) 0.0388(12) -0.0009(11) -0.0183(11) -0.0080(10)
O8 0.0383(13) 0.0400(13) 0.0307(12) -0.0023(11) -0.0144(11) 0.0206(12)
N2 0.0227(12) 0.0321(14) 0.0135(10) 0.0000(11) 0.0007(10) -0.0072(12)
O2 0.0413(15) 0.0471(16) 0.0384(13) -0.0092(12) 0.0237(12) -0.0007(13)
N3 0.0302(13) 0.0160(11) 0.0250(12) 0.0022(11) -0.0117(12) -0.0009(11)
N1 0.0244(12) 0.0149(11) 0.0217(11) -0.0011(10) -0.0010(11) 0.0029(11)
N4 0.0178(11) 0.0241(13) 0.0194(11) -0.0048(10) 0.0015(9) -0.0013(10)
O6 0.0401(14) 0.0343(13) 0.0645(16) 0.0047(13) -0.0310(14) -0.0066(12)
O5 0.0582(17) 0.0597(17) 0.0429(14) 0.0209(14) 0.0331(14) 0.0405(16)
C6 0.0273(16) 0.0270(15) 0.0272(15) -0.0141(14) 0.0010(13) 0.0031(13)
C7 0.0269(14) 0.0300(15) 0.0126(12) 0.0042(13) -0.0011(12) -0.0015(13)
C5 0.0363(18) 0.0179(14) 0.0285(15) -0.0066(13) -0.0092(15) 0.0007(14)
C11 0.0314(16) 0.0242(15) 0.0229(14) -0.0054(13) -0.0036(14) -0.0110(14)
C4 0.0375(18) 0.0257(15) 0.0266(16) 0.0113(14) -0.0124(15) -0.0158(15)
C3 0.0304(16) 0.0366(18) 0.0197(15) 0.0062(15) -0.0017(13) -0.0150(15)
C8 0.0375(17) 0.0242(15) 0.0216(14) 0.0098(13) -0.0053(14) 0.0015(15)
C2 0.0213(15) 0.043(2) 0.0282(16) -0.0126(15) 0.0065(14) 0.0006(14)
C9 0.0371(17) 0.0156(13) 0.0381(17) -0.0045(14) -0.0017(17) 0.0046(14)
C1 0.0209(13) 0.0286(16) 0.0360(18) -0.0055(16) -0.0021(14) 0.0076(13)
C10 0.0377(17) 0.0160(14) 0.0280(17) -0.0038(14) 0.0031(15) -0.0095(14)

loop_
_atom_type_symbol
_atom_type_description
_atom_type_scat_dispersion_real
_atom_type_scat_dispersion_imag
_atom_type_scat_source
C C 0.0181 0.0091 'International Tables Vol C Tables 4.2.6.8 and 6.1.1.4'
H H 0.0000 0.0000 'International Tables Vol C Tables 4.2.6.8 and 6.1.1.4'
Cl Cl 0.3639 0.7018 'International Tables Vol C Tables 4.2.6.8 and 6.1.1.4'
N N 0.0311 0.0180 'International Tables Vol C Tables 4.2.6.8 and 6.1.1.4'
O O 0.0492 0.0322 'International Tables Vol C Tables 4.2.6.8 and 6.1.1.4'
Zn Zn -1.5491 0.6778 'International Tables Vol C Tables 4.2.6.8 and 6.1.1.4'

loop_
_exptl_crystal_face_index_h
_exptl_crystal_face_index_k
_exptl_crystal_face_index_l
_exptl_crystal_face_perp_dist
-3 6 4 0.1243
-5 4 1 0.1272
-6 2 -1 0.1287
-5 -2 -5 0.1404
0 -7 -6 0.1239
-1 7 6 0.1199
-3 -6 5 0.1317
-5 -3 -2 0.1510
-5 0 -5 0.1425
0 5 -8 0.1365
4 6 -4 0.1813
5 0 6 0.2683
0 -5 8 0.1342
3 -1 -9 0.1461
-2 8 4 0.1214

loop_
_geom_angle_atom_site_label_1
_geom_angle_atom_site_label_2
_geom_angle_atom_site_label_3
_geom_angle
_geom_angle_site_symmetry_1
_geom_angle_site_symmetry_3
_geom_angle_publ_flag
N5 Zn1 N2 111.68(9) . . ?
N5 Zn1 N3 117.75(10) . . ?
N5 Zn1 N1 102.20(10) . . ?
N5 Zn1 N4 113.00(9) . . ?
N2 Zn1 N3 82.41(10) . . ?
N2 Zn1 N1 82.69(10) . . ?
N2 Zn1 N4 134.95(9) . . ?
N3 Zn1 N1 140.04(10) . . ?
N4 Zn1 N3 82.05(10) . . ?
N4 Zn1 N1 82.77(9) . . ?
O4 Cl1 O1 109.50(13) . . ?
O4 Cl1 O2 108.99(14) . . ?
O3 Cl1 O4 109.32(13) . . ?
O3 Cl1 O1 109.66(13) . . ?
O3 Cl1 O2 110.40(15) . . ?
O2 Cl1 O1 108.94(15) . . ?
O8 Cl2 O7 109.41(15) . . ?
O6 Cl2 O7 108.76(15) . . ?
O6 Cl2 O8 109.08(15) . . ?
O5 Cl2 O7 108.65(16) . . ?
O5 Cl2 O8 110.50(14) . . ?
O5 Cl2 O6 110.41(18) . . ?
Zn1 N5 H5A 108.4 . . ?
Zn1 N5 H5B 108.4 . . ?
H5A N5 H5B 107.5 . . ?
C11 N5 Zn1 115.4(2) . . ?
C11 N5 H5A 108.4 . . ?
C11 N5 H5B 108.4 . . ?
Zn1 N2 H2 108.4 . . ?
C3 N2 Zn1 106.63(19) . . ?
C3 N2 H2 108.4 . . ?
C2 N2 Zn1 109.83(18) . . ?
C2 N2 H2 108.4 . . ?
C2 N2 C3 115.1(2) . . ?
Zn1 N3 H3 109.7 . . ?
C5 N3 Zn1 105.68(17) . . ?
C5 N3 H3 109.7 . . ?
C4 N3 Zn1 107.79(19) . . ?
C4 N3 H3 109.7 . . ?
C4 N3 C5 114.1(2) . . ?
C8 N1 Zn1 106.83(18) . . ?
C8 N1 C9 109.4(2) . . ?
C9 N1 Zn1 114.30(18) . . ?
C1 N1 Zn1 104.60(18) . . ?
C1 N1 C8 111.0(3) . . ?
C1 N1 C9 110.6(2) . . ?
Zn1 N4 H4 109.7 . . ?
C6 N4 Zn1 108.71(18) . . ?
C6 N4 H4 109.7 . . ?
C7 N4 Zn1 105.14(16) . . ?
C7 N4 H4 109.7 . . ?
C7 N4 C6 113.9(2) . . ?
N4 C6 H6A 109.6 . . ?
N4 C6 H6B 109.6 . . ?
N4 C6 C5 110.4(2) . . ?
H6A C6 H6B 108.1 . . ?
C5 C6 H6A 109.6 . . ?
C5 C6 H6B 109.6 . . ?
N4 C7 H7A 110.1 . . ?
N4 C7 H7B 110.1 . . ?
N4 C7 C8 108.0(2) . . ?
H7A C7 H7B 108.4 . . ?
C8 C7 H7A 110.1 . . ?
C8 C7 H7B 110.1 . . ?
N3 C5 C6 108.6(2) . . ?
N3 C5 H5C 110.0 . . ?
N3 C5 H5D 110.0 . . ?
C6 C5 H5C 110.0 . . ?
C6 C5 H5D 110.0 . . ?
H5C C5 H5D 108.3 . . ?
N5 C11 H11A 108.8 . . ?
N5 C11 H11B 108.8 . . ?
N5 C11 C10 113.8(2) . . ?
H11A C11 H11B 107.7 . . ?
C10 C11 H11A 108.8 . . ?
C10 C11 H11B 108.8 . . ?
N3 C4 H4A 109.5 . . ?
N3 C4 H4B 109.5 . . ?
N3 C4 C3 110.6(2) . . ?
H4A C4 H4B 108.1 . . ?
C3 C4 H4A 109.5 . . ?
C3 C4 H4B 109.5 . . ?
N2 C3 C4 108.2(2) . . ?
N2 C3 H3A 110.1 . . ?
N2 C3 H3B 110.1 . . ?
C4 C3 H3A 110.1 . . ?
C4 C3 H3B 110.1 . . ?
H3A C3 H3B 108.4 . . ?
N1 C8 C7 111.2(2) . . ?
N1 C8 H8A 109.4 . . ?
N1 C8 H8B 109.4 . . ?
C7 C8 H8A 109.4 . . ?
C7 C8 H8B 109.4 . . ?
H8A C8 H8B 108.0 . . ?
N2 C2 H2A 109.5 . . ?
N2 C2 H2B 109.5 . . ?
N2 C2 C1 110.6(2) . . ?
H2A C2 H2B 108.1 . . ?
C1 C2 H2A 109.5 . . ?
C1 C2 H2B 109.5 . . ?
N1 C9 H9A 108.8 . . ?
N1 C9 H9B 108.8 . . ?
N1 C9 C10 113.9(3) . . ?
H9A C9 H9B 107.7 . . ?
C10 C9 H9A 108.8 . . ?
C10 C9 H9B 108.8 . . ?
N1 C1 C2 110.7(2) . . ?
N1 C1 H1A 109.5 . . ?
N1 C1 H1B 109.5 . . ?
C2 C1 H1A 109.5 . . ?
C2 C1 H1B 109.5 . . ?
H1A C1 H1B 108.1 . . ?
C11 C10 C9 115.8(3) . . ?
C11 C10 H10A 108.3 . . ?
C11 C10 H10B 108.3 . . ?
C9 C10 H10A 108.3 . . ?
C9 C10 H10B 108.3 . . ?
H10A C10 H10B 107.4 . . ?

loop_
_geom_bond_atom_site_label_1
_geom_bond_atom_site_label_2
_geom_bond_distance
_geom_bond_site_symmetry_2
_geom_bond_publ_flag
Zn1 N5 2.007(2) . ?
Zn1 N2 2.129(2) . ?
Zn1 N3 2.137(2) . ?
Zn1 N1 2.156(2) . ?
Zn1 N4 2.136(2) . ?
Cl1 O4 1.440(2) . ?
Cl1 O3 1.433(2) . ?
Cl1 O1 1.446(2) . ?
Cl1 O2 1.443(2) . ?
Cl2 O7 1.444(2) . ?
Cl2 O8 1.443(2) . ?
Cl2 O6 1.436(3) . ?
Cl2 O5 1.430(2) . ?
N5 H5A 0.9100 . ?
N5 H5B 0.9100 . ?
N5 C11 1.495(4) . ?
N2 H2 1.0000 . ?
N2 C3 1.476(4) . ?
N2 C2 1.469(4) . ?
N3 H3 1.0000 . ?
N3 C5 1.483(4) . ?
N3 C4 1.470(4) . ?
N1 C8 1.487(4) . ?
N1 C9 1.489(4) . ?
N1 C1 1.486(4) . ?
N4 H4 1.0000 . ?
N4 C6 1.477(4) . ?
N4 C7 1.474(4) . ?
C6 H6A 0.9900 . ?
C6 H6B 0.9900 . ?
C6 C5 1.504(4) . ?
C7 H7A 0.9900 . ?
C7 H7B 0.9900 . ?
C7 C8 1.520(4) . ?
C5 H5C 0.9900 . ?
C5 H5D 0.9900 . ?
C11 H11A 0.9900 . ?
C11 H11B 0.9900 . ?
C11 C10 1.515(4) . ?
C4 H4A 0.9900 . ?
C4 H4B 0.9900 . ?
C4 C3 1.516(5) . ?
C3 H3A 0.9900 . ?
C3 H3B 0.9900 . ?
C8 H8A 0.9900 . ?
C8 H8B 0.9900 . ?
C2 H2A 0.9900 . ?
C2 H2B 0.9900 . ?
C2 C1 1.521(5) . ?
C9 H9A 0.9900 . ?
C9 H9B 0.9900 . ?
C9 C10 1.518(5) . ?
C1 H1A 0.9900 . ?
C1 H1B 0.9900 . ?
C10 H10A 0.9900 . ?
C10 H10B 0.9900 . ?

loop_
_geom_torsion_atom_site_label_1
_geom_torsion_atom_site_label_2
_geom_torsion_atom_site_label_3
_geom_torsion_atom_site_label_4
_geom_torsion
_geom_torsion_site_symmetry_1
_geom_torsion_site_symmetry_2
_geom_torsion_site_symmetry_3
_geom_torsion_site_symmetry_4
_geom_torsion_publ_flag
Zn1 N5 C11 C10 44.2(3) . . . . ?
Zn1 N2 C3 C4 -45.2(3) . . . . ?
Zn1 N2 C2 C1 -28.8(3) . . . . ?
Zn1 N3 C5 C6 -47.6(3) . . . . ?
Zn1 N3 C4 C3 -35.6(3) . . . . ?
Zn1 N1 C8 C7 -31.9(3) . . . . ?
Zn1 N1 C9 C10 -37.7(3) . . . . ?
Zn1 N1 C1 C2 -45.6(3) . . . . ?
Zn1 N4 C6 C5 -32.3(3) . . . . ?
Zn1 N4 C7 C8 -49.4(2) . . . . ?
N5 C11 C10 C9 -78.0(4) . . . . ?
N2 C2 C1 N1 51.6(3) . . . . ?
N3 C4 C3 N2 55.5(3) . . . . ?
N1 C9 C10 C11 73.9(4) . . . . ?
N4 C6 C5 N3 54.8(3) . . . . ?
N4 C7 C8 N1 56.4(3) . . . . ?
C6 N4 C7 C8 -168.3(2) . . . . ?
C7 N4 C6 C5 84.5(3) . . . . ?
C5 N3 C4 C3 81.4(3) . . . . ?
C4 N3 C5 C6 -165.9(3) . . . . ?
C3 N2 C2 C1 91.6(3) . . . . ?
C8 N1 C9 C10 82.0(3) . . . . ?
C8 N1 C1 C2 -160.5(3) . . . . ?
C2 N2 C3 C4 -167.2(2) . . . . ?
C9 N1 C8 C7 -156.1(3) . . . . ?
C9 N1 C1 C2 77.9(3) . . . . ?
C1 N1 C8 C7 81.6(3) . . . . ?
C1 N1 C9 C10 -155.4(3) . . . . ?

loop_
_exptl_oxdiff_crystal_face_indexfrac_h
_exptl_oxdiff_crystal_face_indexfrac_k
_exptl_oxdiff_crystal_face_indexfrac_l
_exptl_oxdiff_crystal_face_x
_exptl_oxdiff_crystal_face_y
_exptl_oxdiff_crystal_face_z
-3.4226 6.3922 4.0904 -0.7055 0.6695 0.2325
-5.2951 3.9554 0.9616 -0.5242 0.4956 0.6926
-5.6760 2.4777 -0.5630 -0.3934 0.3708 0.8413
-5.0331 -2.2306 -4.5036 0.0745 -0.0743 0.9944
-0.4861 -6.8347 -6.4214 0.6401 -0.6098 0.4674
-0.8484 7.0900 5.9931 -0.7013 0.6671 -0.2513
-3.0770 -5.9416 5.3952 0.6446 0.6798 0.3497
-5.4657 -2.8997 -2.0238 0.1699 0.1824 0.9684
-4.9451 -0.3315 -5.3067 -0.1383 -0.1419 0.9802
0.0163 5.2624 -7.9609 -0.6698 -0.7042 0.2354
4.0974 5.6070 -3.6891 -0.5648 -0.5966 -0.5702
4.8507 0.0992 5.5481 0.1644 0.1695 -0.9717
-0.2785 -5.3919 7.8492 0.6768 0.7116 -0.1886
2.7195 -1.2346 -8.5373 0.0779 -0.9964 -0.0331
-1.8496 8.0061 3.6018 -0.8523 0.5229 -0.0155
